data_1573992
loop_
_publ_author_name
'Fitzsimmons, Matthew C.'
'Seith, Maria C.'
'Moore, Curtis E.'
'Thomas, Christine M.'

_publ_section_title
;
 Efficient and selective hydroboration of alkenes catalyzed by an
 air-stable (PP<sup>CF3</sup>P)CoI<sub>2</sub> precatalyst.
;
_journal_issue 13
_journal_name_full 'Chemical science'
_journal_page_first 5717
_journal_page_last 5725
_journal_paper_doi 10.1039/d4sc08818b
_journal_volume 16
_journal_year 2025
_chemical_formula_moiety 'C42 H42 Co F3 N2 P4'
_chemical_formula_sum 'C42 H42 Co F3 N2 P4'
_chemical_formula_weight 814.58
_chemical_properties_physical Air-sensitive,Moisture-sensitive,Oxygen-sensitive
_space_group_crystal_system monoclinic
_space_group_IT_number 14
_space_group_name_Hall '-P 2ybc'
_space_group_name_H-M_alt 'P 1 21/c 1'
_atom_sites_solution_hydrogens mixed
_atom_sites_solution_primary dual
_atom_sites_solution_secondary difmap
_audit_creation_date 2024-07-15
_audit_creation_method
;
Olex2 1.5-alpha
(compiled 2024.02.16 svn.r378c4104 for OlexSys, GUI svn.r6928)
;
_audit_update_record
;
2024-09-06 deposited with the CCDC.	2025-02-26 downloaded from the CCDC.
;
_cell_angle_alpha 90
_cell_angle_beta 93.182(2)
_cell_angle_gamma 90
_cell_formula_units_Z 4
_cell_length_a 11.0941(4)
_cell_length_b 22.8380(9)
_cell_length_c 15.1920(6)
_cell_measurement_reflns_used 5133
_cell_measurement_temperature 100.0
_cell_measurement_theta_max 25.229
_cell_measurement_theta_min 2.389
_cell_volume 3843.2(3)
_computing_cell_refinement 'SAINT v8.40B (Bruker, 2021)'
_computing_data_collection 'APEX3 v2021.10-0 (Bruker, 2021)'
_computing_data_reduction 'SAINT v8.40B (Bruker, 2021)'
_computing_molecular_graphics 'Olex2 1.5-alpha (Dolomanov et al., 2009)'
_computing_publication_material 'Olex2 1.5-alpha (Dolomanov et al., 2009)'
_computing_structure_refinement 'XL  (Sheldrick, 2008)'
_computing_structure_solution 'ShelXT (Sheldrick, 2015)'
_diffrn_ambient_temperature 100.0
_diffrn_detector 'Bruker Photon III area detector'
_diffrn_detector_area_resol_mean 10.5
_diffrn_detector_type 'CMOS area detector'
_diffrn_measured_fraction_theta_full 0.999
_diffrn_measured_fraction_theta_max 0.997
_diffrn_measurement_device 'Kappa Four-Circle Diffractometer'
_diffrn_measurement_device_type 'Bruker D8 Venture'
_diffrn_measurement_method '\w and \f scans'
_diffrn_radiation_monochromator 'Double Bounce Multilayer Mirrors'
_diffrn_radiation_probe x-ray
_diffrn_radiation_type MoK\a
_diffrn_radiation_wavelength 0.71073
_diffrn_radiation_xray_symbol K-L~3~
_diffrn_reflns_av_R_equivalents 0.0943
_diffrn_reflns_av_unetI/netI 0.0249
_diffrn_reflns_Laue_measured_fraction_full 0.999
_diffrn_reflns_Laue_measured_fraction_max 0.997
_diffrn_reflns_limit_h_max 13
_diffrn_reflns_limit_h_min -13
_diffrn_reflns_limit_k_max 27
_diffrn_reflns_limit_k_min -27
_diffrn_reflns_limit_l_max 18
_diffrn_reflns_limit_l_min -18
_diffrn_reflns_number 244256
_diffrn_reflns_point_group_measured_fraction_full 0.999
_diffrn_reflns_point_group_measured_fraction_max 0.997
_diffrn_reflns_theta_full 25.000
_diffrn_reflns_theta_max 25.392
_diffrn_reflns_theta_min 2.232
_diffrn_source 'Micro Focus Rotating Anode'
_diffrn_source_current 50.0
_diffrn_source_power 2.5
_diffrn_source_type 'Bruker TXS'
_diffrn_source_voltage 50.0
_diffrn_standards_number 0
_exptl_absorpt_coefficient_mu 0.661
_exptl_absorpt_correction_T_max 0.087567
_exptl_absorpt_correction_T_min 0.057269
_exptl_absorpt_correction_type multi-scan
_exptl_absorpt_process_details
;
 TWINABS-2012/1 (Bruker,2012) was used for absorption correction.
 
For component 1:
 wR2(int) was 0.1287 before and 0.0934 after correction.
 
For component 2:
 wR2(int) was 0.1404 before and 0.0676 after correction.
 The Ratio of minimum to maximum transmission is 0.66.

Final HKLF 4 output contains 244256 reflections, Rint = 0.0954
 (128337 with I > 3sig(I), Rint = 0.0786)
;
_exptl_crystal_colour orange
_exptl_crystal_colour_primary orange
_exptl_crystal_density_diffrn 1.408
_exptl_crystal_description needle
_exptl_crystal_F_000 1688
_exptl_crystal_recrystallization_method 'Re-crystallisation from solvent: pentane'
_exptl_crystal_size_max 0.117
_exptl_crystal_size_mid 0.051
_exptl_crystal_size_min 0.032
_refine_diff_density_max 0.724
_refine_diff_density_min -0.435
_refine_diff_density_rms 0.071
_refine_ls_extinction_method none
_refine_ls_goodness_of_fit_ref 1.149
_refine_ls_hydrogen_treatment mixed
_refine_ls_matrix_type full
_refine_ls_number_parameters 476
_refine_ls_number_reflns 7059
_refine_ls_number_restraints 1
_refine_ls_restrained_S_all 1.149
_refine_ls_R_factor_all 0.0519
_refine_ls_R_factor_gt 0.0450
_refine_ls_shift/su_max 0.001
_refine_ls_shift/su_mean 0.000
_refine_ls_structure_factor_coef Fsqd
_refine_ls_weighting_details 'w=1/[\s^2^(Fo^2^)+(0.0504P)^2^+4.5134P] where P=(Fo^2^+2Fc^2^)/3'
_refine_ls_weighting_scheme calc
_refine_ls_wR_factor_gt 0.1092
_refine_ls_wR_factor_ref 0.1134
_reflns_Friedel_coverage 0.000
_reflns_number_gt 6501
_reflns_number_total 7059
_reflns_threshold_expression 'I > 2\s(I)'
_cod_data_source_file d4sc08818b2.cif
_cod_data_source_block Thomas_MCF-6-66
_cod_depositor_comments
;
The following automatic conversions were performed:

data item '_diffrn_radiation_probe' value 'X-ray' was changed to
'x-ray' in accordance with the
/home/data/users/saulius/crontab/automatic-downloads/rss-feeds/RSC/lib/dictionaries/cif_core.dic
dictionary named 'cif_core.dic' version 2.4.2 last updated on
2011-04-26.

Automatic conversion script
Id: cif_fix_values 8170 2020-07-09 18:12:32Z antanas 

 Adding full bibliography for 1573992--1573994.cif.
;
_cod_database_code 1573992
_shelx_shelxl_version_number 2019/1
_shelx_space_group_comment
;
The symmetry employed for this shelxl refinement is uniquely defined
by the following loop, which should always be used as a source of
symmetry information in preference to the above space-group names.
They are only intended as comments.
;
_shelx_estimated_absorpt_t_max 0.979
_shelx_estimated_absorpt_t_min 0.927
_olex2_refinement_description
;
1. Fixed Uiso
 At 1.2 times of:
  All C(H) groups, All C(H,H) groups
 At 1.5 times of:
  All C(H,H,H) groups
2. Restrained distances
 Co1-H
 1.5 with sigma of 0.02
3.a Secondary CH2 refined with riding coordinates:
 C2(H2A,H2B), C3(H3A,H3B)
3.b Aromatic/amide H refined with riding coordinates:
 C6(H6), C7(H7), C8(H8), C9(H9), C12(H12), C13(H13), C14(H14), C15(H15),
 C20(H20), C21(H21), C22(H22), C23(H23), C24(H24), C26(H26), C27(H27), C28(H28),
  C29(H29), C30(H30), C32(H32), C33(H33), C34(H34), C35(H35), C36(H36),
 C38(H38), C39(H39), C40(H40), C41(H41), C42(H42)
3.c Idealised Me refined as rotating group:
 C16(H16A,H16B,H16C), C17(H17A,H17B,H17C), C18(H18A,H18B,H18C)
;
_olex2_submission_special_instructions 'No special instructions were received'

loop_
_space_group_symop_operation_xyz
'x, y, z'
'-x, y+1/2, -z+1/2'
'-x, -y, -z'
'x, -y-1/2, z-1/2'

loop_
_atom_site_label
_atom_site_type_symbol
_atom_site_fract_x
_atom_site_fract_y
_atom_site_fract_z
_atom_site_U_iso_or_equiv
_atom_site_adp_type
_atom_site_occupancy
_atom_site_site_symmetry_order
_atom_site_calc_flag
_atom_site_refinement_flags_posn
_atom_site_refinement_flags_adp
_atom_site_refinement_flags_occupancy
_atom_site_disorder_assembly
_atom_site_disorder_group
Co1 Co 0.68350(3) 0.36536(2) 0.23193(2) 0.02188(11) Uani 1 1 d D . . . .
H H 0.657(3) 0.3067(10) 0.197(2) 0.050(10) Uiso 1 1 d D . . . .
P1 P 0.73338(6) 0.43752(3) 0.30393(5) 0.02421(17) Uani 1 1 d . . . . .
P2 P 0.62128(6) 0.39607(3) 0.10228(5) 0.02606(17) Uani 1 1 d . . . . .
P3 P 0.85559(6) 0.32626(3) 0.24896(5) 0.02292(16) Uani 1 1 d . . . . .
P4 P 0.53477(6) 0.35343(3) 0.31345(5) 0.02171(16) Uani 1 1 d . . . . .
F1 F 0.90030(16) 0.49147(8) 0.20645(14) 0.0443(5) Uani 1 1 d . . . . .
F2 F 0.84336(17) 0.54641(8) 0.31168(13) 0.0434(5) Uani 1 1 d . . . . .
F3 F 0.72444(17) 0.53257(8) 0.19650(13) 0.0410(4) Uani 1 1 d . . . . .
N1 N 0.8335(2) 0.43373(10) 0.39277(16) 0.0269(5) Uani 1 1 d . . . . .
N2 N 0.6311(2) 0.47164(10) 0.36246(16) 0.0264(5) Uani 1 1 d . . . . .
C1 C 0.8041(3) 0.50455(13) 0.2528(2) 0.0325(7) Uani 1 1 d . . . . .
C2 C 0.7981(3) 0.46911(13) 0.4683(2) 0.0313(7) Uani 1 1 d . . . . .
H2A H 0.863234 0.497006 0.486151 0.038 Uiso 1 1 calc R U . . .
H2B H 0.783724 0.443371 0.519153 0.038 Uiso 1 1 calc R U . . .
C3 C 0.6816(3) 0.50273(13) 0.4402(2) 0.0309(6) Uani 1 1 d . . . . .
H3A H 0.624357 0.502324 0.487967 0.037 Uiso 1 1 calc R U . . .
H3B H 0.700084 0.543893 0.425613 0.037 Uiso 1 1 calc R U . . .
C4 C 0.9289(2) 0.39311(12) 0.4066(2) 0.0274(6) Uani 1 1 d . . . . .
C5 C 0.9549(2) 0.34842(12) 0.34527(19) 0.0243(6) Uani 1 1 d . . . . .
C6 C 1.0578(2) 0.31347(12) 0.3648(2) 0.0277(6) Uani 1 1 d . . . . .
H6 H 1.078306 0.284494 0.323316 0.033 Uiso 1 1 calc R U . . .
C7 C 1.1302(3) 0.31936(13) 0.4413(2) 0.0314(7) Uani 1 1 d . . . . .
H7 H 1.199225 0.295196 0.451809 0.038 Uiso 1 1 calc R U . . .
C8 C 1.1002(3) 0.36109(13) 0.5023(2) 0.0326(7) Uani 1 1 d . . . . .
H8 H 1.147040 0.364775 0.556280 0.039 Uiso 1 1 calc R U . . .
C9 C 1.0018(3) 0.39761(13) 0.4848(2) 0.0304(6) Uani 1 1 d . . . . .
H9 H 0.983276 0.426499 0.526943 0.036 Uiso 1 1 calc R U . . .
C10 C 0.5052(2) 0.47267(12) 0.33944(19) 0.0250(6) Uani 1 1 d . . . . .
C11 C 0.4429(2) 0.42037(12) 0.31856(18) 0.0241(6) Uani 1 1 d . . . . .
C12 C 0.3169(2) 0.42364(13) 0.3024(2) 0.0292(6) Uani 1 1 d . . . . .
H12 H 0.272472 0.388934 0.288825 0.035 Uiso 1 1 calc R U . . .
C13 C 0.2566(3) 0.47665(13) 0.3060(2) 0.0314(7) Uani 1 1 d . . . . .
H13 H 0.171389 0.477830 0.295610 0.038 Uiso 1 1 calc R U . . .
C14 C 0.3196(3) 0.52789(13) 0.3247(2) 0.0326(7) Uani 1 1 d . . . . .
H14 H 0.278234 0.564294 0.325612 0.039 Uiso 1 1 calc R U . . .
C15 C 0.4437(3) 0.52561(12) 0.3420(2) 0.0301(6) Uani 1 1 d . . . . .
H15 H 0.486990 0.560600 0.355829 0.036 Uiso 1 1 calc R U . . .
C16 C 0.7254(3) 0.43411(14) 0.0320(2) 0.0345(7) Uani 1 1 d . . . . .
H16A H 0.795424 0.409075 0.023086 0.052 Uiso 1 1 calc R U . . .
H16B H 0.752373 0.470697 0.060457 0.052 Uiso 1 1 calc R U . . .
H16C H 0.684011 0.442892 -0.025169 0.052 Uiso 1 1 calc R U . . .
C17 C 0.4929(3) 0.44702(13) 0.0953(2) 0.0339(7) Uani 1 1 d . . . . .
H17A H 0.468067 0.453904 0.033206 0.051 Uiso 1 1 calc R U . . .
H17B H 0.516851 0.484212 0.123249 0.051 Uiso 1 1 calc R U . . .
H17C H 0.425403 0.430111 0.125549 0.051 Uiso 1 1 calc R U . . .
C18 C 0.5648(3) 0.33966(13) 0.0253(2) 0.0328(7) Uani 1 1 d . . . . .
H18A H 0.500165 0.317598 0.051637 0.049 Uiso 1 1 calc R U . . .
H18B H 0.630701 0.312993 0.012321 0.049 Uiso 1 1 calc R U . . .
H18C H 0.533197 0.358156 -0.029481 0.049 Uiso 1 1 calc R U . . .
C19 C 0.9552(2) 0.33706(12) 0.15754(19) 0.0257(6) Uani 1 1 d . . . . .
C20 C 1.0478(2) 0.37868(13) 0.1631(2) 0.0299(6) Uani 1 1 d . . . . .
H20 H 1.066017 0.398648 0.217037 0.036 Uiso 1 1 calc R U . . .
C21 C 1.1136(3) 0.39097(15) 0.0897(2) 0.0369(7) Uani 1 1 d . . . . .
H21 H 1.175298 0.419820 0.093614 0.044 Uiso 1 1 calc R U . . .
C22 C 1.0895(3) 0.36145(15) 0.0111(2) 0.0392(8) Uani 1 1 d . . . . .
H22 H 1.135404 0.369609 -0.038389 0.047 Uiso 1 1 calc R U . . .
C23 C 0.9982(3) 0.31991(14) 0.0049(2) 0.0355(7) Uani 1 1 d . . . . .
H23 H 0.981719 0.299376 -0.048776 0.043 Uiso 1 1 calc R U . . .
C24 C 0.9312(3) 0.30843(13) 0.0772(2) 0.0304(6) Uani 1 1 d . . . . .
H24 H 0.867576 0.280571 0.071982 0.036 Uiso 1 1 calc R U . . .
C25 C 0.8593(2) 0.24571(12) 0.26296(18) 0.0234(6) Uani 1 1 d . . . . .
C26 C 0.9480(2) 0.20938(13) 0.2313(2) 0.0295(6) Uani 1 1 d . . . . .
H26 H 1.009100 0.225655 0.197365 0.035 Uiso 1 1 calc R U . . .
C27 C 0.9482(3) 0.14942(13) 0.2487(2) 0.0341(7) Uani 1 1 d . . . . .
H27 H 1.008402 0.125148 0.225641 0.041 Uiso 1 1 calc R U . . .
C28 C 0.8617(3) 0.12519(13) 0.2990(2) 0.0336(7) Uani 1 1 d . . . . .
H28 H 0.864044 0.084647 0.312984 0.040 Uiso 1 1 calc R U . . .
C29 C 0.7711(3) 0.16046(13) 0.3291(2) 0.0318(6) Uani 1 1 d . . . . .
H29 H 0.709517 0.143722 0.362127 0.038 Uiso 1 1 calc R U . . .
C30 C 0.7695(2) 0.21975(12) 0.31138(19) 0.0274(6) Uani 1 1 d . . . . .
H30 H 0.706623 0.243326 0.332331 0.033 Uiso 1 1 calc R U . . .
C31 C 0.4243(2) 0.29552(12) 0.28519(19) 0.0241(6) Uani 1 1 d . . . . .
C32 C 0.3499(2) 0.29927(12) 0.20778(19) 0.0273(6) Uani 1 1 d . . . . .
H32 H 0.354709 0.332773 0.171081 0.033 Uiso 1 1 calc R U . . .
C33 C 0.2691(2) 0.25476(13) 0.1838(2) 0.0302(6) Uani 1 1 d . . . . .
H33 H 0.217116 0.258632 0.132322 0.036 Uiso 1 1 calc R U . . .
C34 C 0.2645(2) 0.20480(13) 0.2351(2) 0.0317(7) Uani 1 1 d . . . . .
H34 H 0.209950 0.174148 0.218529 0.038 Uiso 1 1 calc R U . . .
C35 C 0.3396(3) 0.19956(13) 0.3108(2) 0.0313(6) Uani 1 1 d . . . . .
H35 H 0.337443 0.165035 0.345568 0.038 Uiso 1 1 calc R U . . .
C36 C 0.4181(2) 0.24490(12) 0.3358(2) 0.0284(6) Uani 1 1 d . . . . .
H36 H 0.468209 0.241245 0.388253 0.034 Uiso 1 1 calc R U . . .
C37 C 0.5565(2) 0.34140(11) 0.43335(19) 0.0240(6) Uani 1 1 d . . . . .
C38 C 0.4587(3) 0.34558(12) 0.4871(2) 0.0290(6) Uani 1 1 d . . . . .
H38 H 0.381848 0.356640 0.461730 0.035 Uiso 1 1 calc R U . . .
C39 C 0.4715(3) 0.33402(13) 0.5758(2) 0.0338(7) Uani 1 1 d . . . . .
H39 H 0.403211 0.335849 0.610692 0.041 Uiso 1 1 calc R U . . .
C40 C 0.5844(3) 0.31961(13) 0.6148(2) 0.0353(7) Uani 1 1 d . . . . .
H40 H 0.593470 0.311612 0.676210 0.042 Uiso 1 1 calc R U . . .
C41 C 0.6826(3) 0.31713(13) 0.5632(2) 0.0336(7) Uani 1 1 d . . . . .
H41 H 0.760275 0.308539 0.589539 0.040 Uiso 1 1 calc R U . . .
C42 C 0.6690(2) 0.32708(12) 0.47288(19) 0.0265(6) Uani 1 1 d . . . . .
H42 H 0.737028 0.324089 0.437811 0.032 Uiso 1 1 calc R U . . .

loop_
_atom_site_aniso_label
_atom_site_aniso_U_11
_atom_site_aniso_U_22
_atom_site_aniso_U_33
_atom_site_aniso_U_23
_atom_site_aniso_U_13
_atom_site_aniso_U_12
Co1 0.01552(19) 0.02207(19) 0.0278(2) -0.00100(14) -0.00060(14) -0.00050(13)
P1 0.0179(3) 0.0235(3) 0.0312(4) -0.0023(3) 0.0009(3) -0.0019(3)
P2 0.0227(4) 0.0263(4) 0.0290(4) 0.0011(3) -0.0006(3) 0.0006(3)
P3 0.0153(3) 0.0252(4) 0.0281(4) -0.0021(3) -0.0007(3) -0.0006(3)
P4 0.0155(3) 0.0223(3) 0.0271(4) 0.0002(3) -0.0008(3) -0.0003(2)
F1 0.0359(10) 0.0376(10) 0.0612(13) -0.0005(9) 0.0193(9) -0.0054(8)
F2 0.0438(11) 0.0330(10) 0.0535(12) -0.0072(8) 0.0047(9) -0.0150(8)
F3 0.0438(11) 0.0313(9) 0.0479(12) 0.0084(8) 0.0017(9) -0.0015(8)
N1 0.0187(11) 0.0273(12) 0.0342(14) -0.0072(10) -0.0019(10) -0.0019(9)
N2 0.0190(11) 0.0254(12) 0.0343(14) -0.0060(10) -0.0022(10) -0.0003(9)
C1 0.0301(16) 0.0275(15) 0.0404(18) -0.0026(12) 0.0051(13) -0.0031(12)
C2 0.0222(14) 0.0335(16) 0.0378(18) -0.0099(13) -0.0011(12) -0.0017(12)
C3 0.0244(14) 0.0309(15) 0.0371(17) -0.0092(12) -0.0018(12) -0.0013(12)
C4 0.0188(13) 0.0275(14) 0.0361(17) -0.0008(12) 0.0036(12) -0.0032(11)
C5 0.0141(12) 0.0302(14) 0.0286(15) -0.0002(11) 0.0001(11) -0.0041(10)
C6 0.0194(14) 0.0306(15) 0.0329(16) -0.0012(12) -0.0004(12) -0.0001(11)
C7 0.0186(14) 0.0332(16) 0.0419(18) 0.0024(13) -0.0027(12) -0.0020(11)
C8 0.0230(15) 0.0404(17) 0.0335(17) -0.0018(13) -0.0064(12) -0.0054(12)
C9 0.0225(14) 0.0368(16) 0.0315(17) -0.0067(12) -0.0017(12) -0.0041(12)
C10 0.0200(13) 0.0272(14) 0.0276(15) -0.0002(11) 0.0003(11) 0.0016(11)
C11 0.0197(13) 0.0284(14) 0.0241(15) 0.0003(11) -0.0003(11) 0.0021(11)
C12 0.0201(14) 0.0281(15) 0.0389(17) -0.0009(12) -0.0030(12) 0.0010(11)
C13 0.0221(14) 0.0363(16) 0.0351(17) -0.0035(13) -0.0055(12) 0.0071(12)
C14 0.0325(16) 0.0303(15) 0.0345(17) -0.0018(12) -0.0026(13) 0.0104(12)
C15 0.0293(15) 0.0248(14) 0.0358(17) -0.0023(12) -0.0007(13) 0.0000(11)
C16 0.0319(16) 0.0361(16) 0.0357(18) 0.0025(13) 0.0035(13) -0.0008(13)
C17 0.0305(16) 0.0357(16) 0.0352(17) 0.0075(13) 0.0007(13) 0.0061(12)
C18 0.0336(16) 0.0359(16) 0.0284(17) 0.0007(12) -0.0040(13) -0.0021(13)
C19 0.0159(13) 0.0294(14) 0.0317(16) -0.0004(11) 0.0011(11) 0.0024(11)
C20 0.0211(14) 0.0341(15) 0.0344(17) 0.0011(12) -0.0009(12) -0.0006(12)
C21 0.0226(15) 0.0450(18) 0.0432(19) 0.0071(14) 0.0022(13) -0.0047(13)
C22 0.0252(16) 0.056(2) 0.0374(19) 0.0079(15) 0.0091(13) 0.0041(14)
C23 0.0288(16) 0.0459(18) 0.0317(17) -0.0016(13) 0.0011(13) 0.0086(13)
C24 0.0231(14) 0.0334(15) 0.0343(17) -0.0014(12) -0.0009(12) 0.0019(12)
C25 0.0160(12) 0.0283(14) 0.0253(15) -0.0019(11) -0.0057(11) 0.0000(10)
C26 0.0180(13) 0.0325(15) 0.0375(17) -0.0025(12) -0.0023(12) 0.0011(11)
C27 0.0248(15) 0.0295(15) 0.047(2) -0.0080(13) -0.0036(13) 0.0058(12)
C28 0.0316(16) 0.0256(14) 0.0423(18) -0.0010(12) -0.0097(13) 0.0017(12)
C29 0.0276(15) 0.0340(16) 0.0335(17) 0.0018(12) -0.0005(12) -0.0028(12)
C30 0.0212(14) 0.0309(15) 0.0300(16) -0.0030(11) -0.0006(11) 0.0003(11)
C31 0.0138(12) 0.0248(14) 0.0337(16) -0.0024(11) 0.0018(11) 0.0009(10)
C32 0.0201(13) 0.0282(14) 0.0336(16) -0.0007(12) 0.0006(11) 0.0010(11)
C33 0.0186(14) 0.0353(16) 0.0362(18) -0.0067(12) -0.0029(12) 0.0009(11)
C34 0.0184(14) 0.0297(15) 0.0471(19) -0.0082(13) 0.0021(12) -0.0037(11)
C35 0.0261(15) 0.0257(14) 0.0425(18) 0.0009(12) 0.0052(13) -0.0023(11)
C36 0.0200(13) 0.0297(15) 0.0352(17) 0.0008(12) -0.0007(12) 0.0005(11)
C37 0.0205(13) 0.0234(13) 0.0279(15) -0.0009(11) -0.0016(11) -0.0034(10)
C38 0.0227(14) 0.0296(15) 0.0348(17) -0.0005(12) 0.0023(12) -0.0037(11)
C39 0.0339(16) 0.0330(16) 0.0350(18) -0.0008(13) 0.0073(13) -0.0059(13)
C40 0.0494(19) 0.0283(15) 0.0279(17) 0.0015(12) -0.0010(14) 0.0003(13)
C41 0.0350(17) 0.0285(15) 0.0360(18) -0.0020(12) -0.0104(13) 0.0021(12)
C42 0.0212(14) 0.0259(14) 0.0322(17) -0.0017(11) -0.0010(11) -0.0001(11)

loop_
_atom_type_symbol
_atom_type_description
_atom_type_scat_dispersion_real
_atom_type_scat_dispersion_imag
_atom_type_scat_source
C C 0.0033 0.0016 'International Tables Vol C Tables 4.2.6.8 and 6.1.1.4'
H H 0.0000 0.0000 'International Tables Vol C Tables 4.2.6.8 and 6.1.1.4'
N N 0.0061 0.0033 'International Tables Vol C Tables 4.2.6.8 and 6.1.1.4'
F F 0.0171 0.0103 'International Tables Vol C Tables 4.2.6.8 and 6.1.1.4'
P P 0.1023 0.0942 'International Tables Vol C Tables 4.2.6.8 and 6.1.1.4'
Co Co 0.3494 0.9721 'International Tables Vol C Tables 4.2.6.8 and 6.1.1.4'

loop_
_geom_angle_atom_site_label_1
_geom_angle_atom_site_label_2
_geom_angle_atom_site_label_3
_geom_angle
_geom_angle_site_symmetry_1
_geom_angle_site_symmetry_3
_geom_angle_publ_flag
P1 Co1 H 167.8(14) . . ?
P1 Co1 P2 106.83(3) . . ?
P1 Co1 P3 93.41(3) . . ?
P1 Co1 P4 89.28(3) . . ?
P2 Co1 H 85.3(14) . . ?
P3 Co1 H 79.6(14) . . ?
P3 Co1 P2 119.25(3) . . ?
P3 Co1 P4 126.72(3) . . ?
P4 Co1 H 87.1(14) . . ?
P4 Co1 P2 110.56(3) . . ?
N1 P1 Co1 122.04(9) . . ?
N1 P1 C1 95.68(13) . . ?
N2 P1 Co1 119.34(8) . . ?
N2 P1 N1 91.98(12) . . ?
N2 P1 C1 98.59(12) . . ?
C1 P1 Co1 122.44(10) . . ?
C16 P2 Co1 120.21(11) . . ?
C16 P2 C17 100.21(14) . . ?
C17 P2 Co1 117.68(11) . . ?
C18 P2 Co1 115.75(10) . . ?
C18 P2 C16 99.54(15) . . ?
C18 P2 C17 99.91(15) . . ?
C5 P3 Co1 118.40(9) . . ?
C19 P3 Co1 115.35(9) . . ?
C19 P3 C5 101.75(12) . . ?
C19 P3 C25 102.09(13) . . ?
C25 P3 Co1 116.65(9) . . ?
C25 P3 C5 99.91(12) . . ?
C11 P4 Co1 111.47(9) . . ?
C11 P4 C37 97.15(12) . . ?
C31 P4 Co1 118.89(9) . . ?
C31 P4 C11 104.11(12) . . ?
C31 P4 C37 99.94(12) . . ?
C37 P4 Co1 121.93(9) . . ?
C2 N1 P1 113.51(18) . . ?
C4 N1 P1 126.98(19) . . ?
C4 N1 C2 118.2(2) . . ?
C3 N2 P1 114.48(18) . . ?
C10 N2 P1 124.30(19) . . ?
C10 N2 C3 121.2(2) . . ?
F1 C1 P1 113.1(2) . . ?
F1 C1 F2 105.4(2) . . ?
F1 C1 F3 106.5(3) . . ?
F2 C1 P1 114.8(2) . . ?
F3 C1 P1 111.57(19) . . ?
F3 C1 F2 104.8(2) . . ?
N1 C2 H2A 110.1 . . ?
N1 C2 H2B 110.1 . . ?
N1 C2 C3 108.2(2) . . ?
H2A C2 H2B 108.4 . . ?
C3 C2 H2A 110.1 . . ?
C3 C2 H2B 110.1 . . ?
N2 C3 C2 105.0(2) . . ?
N2 C3 H3A 110.7 . . ?
N2 C3 H3B 110.7 . . ?
C2 C3 H3A 110.7 . . ?
C2 C3 H3B 110.7 . . ?
H3A C3 H3B 108.8 . . ?
N1 C4 C5 123.4(3) . . ?
C9 C4 N1 118.0(3) . . ?
C9 C4 C5 118.6(3) . . ?
C4 C5 P3 125.5(2) . . ?
C6 C5 P3 116.8(2) . . ?
C6 C5 C4 117.3(3) . . ?
C5 C6 H6 118.4 . . ?
C7 C6 C5 123.2(3) . . ?
C7 C6 H6 118.4 . . ?
C6 C7 H7 120.7 . . ?
C8 C7 C6 118.7(3) . . ?
C8 C7 H7 120.7 . . ?
C7 C8 H8 119.9 . . ?
C7 C8 C9 120.1(3) . . ?
C9 C8 H8 119.9 . . ?
C4 C9 H9 119.0 . . ?
C8 C9 C4 121.9(3) . . ?
C8 C9 H9 119.0 . . ?
C11 C10 N2 120.3(2) . . ?
C15 C10 N2 119.0(2) . . ?
C15 C10 C11 120.6(3) . . ?
C10 C11 P4 116.6(2) . . ?
C10 C11 C12 117.7(2) . . ?
C12 C11 P4 125.7(2) . . ?
C11 C12 H12 119.5 . . ?
C13 C12 C11 121.1(3) . . ?
C13 C12 H12 119.5 . . ?
C12 C13 H13 119.8 . . ?
C14 C13 C12 120.5(3) . . ?
C14 C13 H13 119.8 . . ?
C13 C14 H14 120.3 . . ?
C13 C14 C15 119.4(3) . . ?
C15 C14 H14 120.3 . . ?
C10 C15 H15 119.7 . . ?
C14 C15 C10 120.7(3) . . ?
C14 C15 H15 119.7 . . ?
P2 C16 H16A 109.5 . . ?
P2 C16 H16B 109.5 . . ?
P2 C16 H16C 109.5 . . ?
H16A C16 H16B 109.5 . . ?
H16A C16 H16C 109.5 . . ?
H16B C16 H16C 109.5 . . ?
P2 C17 H17A 109.5 . . ?
P2 C17 H17B 109.5 . . ?
P2 C17 H17C 109.5 . . ?
H17A C17 H17B 109.5 . . ?
H17A C17 H17C 109.5 . . ?
H17B C17 H17C 109.5 . . ?
P2 C18 H18A 109.5 . . ?
P2 C18 H18B 109.5 . . ?
P2 C18 H18C 109.5 . . ?
H18A C18 H18B 109.5 . . ?
H18A C18 H18C 109.5 . . ?
H18B C18 H18C 109.5 . . ?
C20 C19 P3 121.1(2) . . ?
C24 C19 P3 120.2(2) . . ?
C24 C19 C20 118.3(3) . . ?
C19 C20 H20 119.9 . . ?
C21 C20 C19 120.2(3) . . ?
C21 C20 H20 119.9 . . ?
C20 C21 H21 119.8 . . ?
C22 C21 C20 120.5(3) . . ?
C22 C21 H21 119.8 . . ?
C21 C22 H22 120.1 . . ?
C21 C22 C23 119.8(3) . . ?
C23 C22 H22 120.1 . . ?
C22 C23 H23 120.1 . . ?
C24 C23 C22 119.9(3) . . ?
C24 C23 H23 120.1 . . ?
C19 C24 H24 119.4 . . ?
C23 C24 C19 121.3(3) . . ?
C23 C24 H24 119.4 . . ?
C26 C25 P3 124.3(2) . . ?
C26 C25 C30 117.7(3) . . ?
C30 C25 P3 117.9(2) . . ?
C25 C26 H26 119.6 . . ?
C25 C26 C27 120.9(3) . . ?
C27 C26 H26 119.6 . . ?
C26 C27 H27 119.8 . . ?
C28 C27 C26 120.4(3) . . ?
C28 C27 H27 119.8 . . ?
C27 C28 H28 120.3 . . ?
C27 C28 C29 119.4(3) . . ?
C29 C28 H28 120.3 . . ?
C28 C29 H29 119.7 . . ?
C30 C29 C28 120.5(3) . . ?
C30 C29 H29 119.7 . . ?
C25 C30 H30 119.5 . . ?
C29 C30 C25 121.0(3) . . ?
C29 C30 H30 119.5 . . ?
C32 C31 P4 120.4(2) . . ?
C36 C31 P4 121.4(2) . . ?
C36 C31 C32 118.0(2) . . ?
C31 C32 H32 119.5 . . ?
C33 C32 C31 121.1(3) . . ?
C33 C32 H32 119.5 . . ?
C32 C33 H33 120.0 . . ?
C34 C33 C32 119.9(3) . . ?
C34 C33 H33 120.0 . . ?
C33 C34 H34 120.1 . . ?
C33 C34 C35 119.9(3) . . ?
C35 C34 H34 120.1 . . ?
C34 C35 H35 120.0 . . ?
C34 C35 C36 120.0(3) . . ?
C36 C35 H35 120.0 . . ?
C31 C36 C35 121.1(3) . . ?
C31 C36 H36 119.4 . . ?
C35 C36 H36 119.4 . . ?
C38 C37 P4 120.2(2) . . ?
C42 C37 P4 121.7(2) . . ?
C42 C37 C38 118.1(3) . . ?
C37 C38 H38 119.4 . . ?
C39 C38 C37 121.3(3) . . ?
C39 C38 H38 119.4 . . ?
C38 C39 H39 119.8 . . ?
C38 C39 C40 120.3(3) . . ?
C40 C39 H39 119.8 . . ?
C39 C40 H40 120.4 . . ?
C41 C40 C39 119.1(3) . . ?
C41 C40 H40 120.4 . . ?
C40 C41 H41 119.7 . . ?
C40 C41 C42 120.6(3) . . ?
C42 C41 H41 119.7 . . ?
C37 C42 H42 119.7 . . ?
C41 C42 C37 120.6(3) . . ?
C41 C42 H42 119.7 . . ?

loop_
_geom_bond_atom_site_label_1
_geom_bond_atom_site_label_2
_geom_bond_distance
_geom_bond_site_symmetry_2
_geom_bond_publ_flag
Co1 H 1.466(18) . ?
Co1 P1 2.0375(8) . ?
Co1 P2 2.1672(8) . ?
Co1 P3 2.1105(8) . ?
Co1 P4 2.1349(8) . ?
P1 N1 1.702(2) . ?
P1 N2 1.673(2) . ?
P1 C1 1.906(3) . ?
P2 C16 1.835(3) . ?
P2 C17 1.837(3) . ?
P2 C18 1.828(3) . ?
P3 C5 1.853(3) . ?
P3 C19 1.839(3) . ?
P3 C25 1.852(3) . ?
P4 C11 1.842(3) . ?
P4 C31 1.837(3) . ?
P4 C37 1.845(3) . ?
F1 C1 1.344(3) . ?
F2 C1 1.364(3) . ?
F3 C1 1.355(4) . ?
N1 C2 1.475(4) . ?
N1 C4 1.414(4) . ?
N2 C3 1.463(4) . ?
N2 C10 1.421(3) . ?
C2 H2A 0.9900 . ?
C2 H2B 0.9900 . ?
C2 C3 1.543(4) . ?
C3 H3A 0.9900 . ?
C3 H3B 0.9900 . ?
C4 C5 1.422(4) . ?
C4 C9 1.403(4) . ?
C5 C6 1.411(4) . ?
C6 H6 0.9500 . ?
C6 C7 1.383(4) . ?
C7 H7 0.9500 . ?
C7 C8 1.383(4) . ?
C8 H8 0.9500 . ?
C8 C9 1.388(4) . ?
C9 H9 0.9500 . ?
C10 C11 1.407(4) . ?
C10 C15 1.390(4) . ?
C11 C12 1.407(4) . ?
C12 H12 0.9500 . ?
C12 C13 1.386(4) . ?
C13 H13 0.9500 . ?
C13 C14 1.384(4) . ?
C14 H14 0.9500 . ?
C14 C15 1.388(4) . ?
C15 H15 0.9500 . ?
C16 H16A 0.9800 . ?
C16 H16B 0.9800 . ?
C16 H16C 0.9800 . ?
C17 H17A 0.9800 . ?
C17 H17B 0.9800 . ?
C17 H17C 0.9800 . ?
C18 H18A 0.9800 . ?
C18 H18B 0.9800 . ?
C18 H18C 0.9800 . ?
C19 C20 1.399(4) . ?
C19 C24 1.398(4) . ?
C20 H20 0.9500 . ?
C20 C21 1.394(4) . ?
C21 H21 0.9500 . ?
C21 C22 1.383(5) . ?
C22 H22 0.9500 . ?
C22 C23 1.387(5) . ?
C23 H23 0.9500 . ?
C23 C24 1.384(4) . ?
C24 H24 0.9500 . ?
C25 C26 1.393(4) . ?
C25 C30 1.402(4) . ?
C26 H26 0.9500 . ?
C26 C27 1.395(4) . ?
C27 H27 0.9500 . ?
C27 C28 1.376(5) . ?
C28 H28 0.9500 . ?
C28 C29 1.385(4) . ?
C29 H29 0.9500 . ?
C29 C30 1.380(4) . ?
C30 H30 0.9500 . ?
C31 C32 1.402(4) . ?
C31 C36 1.392(4) . ?
C32 H32 0.9500 . ?
C32 C33 1.390(4) . ?
C33 H33 0.9500 . ?
C33 C34 1.384(4) . ?
C34 H34 0.9500 . ?
C34 C35 1.387(4) . ?
C35 H35 0.9500 . ?
C35 C36 1.392(4) . ?
C36 H36 0.9500 . ?
C37 C38 1.397(4) . ?
C37 C42 1.393(4) . ?
C38 H38 0.9500 . ?
C38 C39 1.373(4) . ?
C39 H39 0.9500 . ?
C39 C40 1.395(5) . ?
C40 H40 0.9500 . ?
C40 C41 1.379(5) . ?
C41 H41 0.9500 . ?
C41 C42 1.391(4) . ?
C42 H42 0.9500 . ?

loop_
_geom_torsion_atom_site_label_1
_geom_torsion_atom_site_label_2
_geom_torsion_atom_site_label_3
_geom_torsion_atom_site_label_4
_geom_torsion
_geom_torsion_site_symmetry_1
_geom_torsion_site_symmetry_2
_geom_torsion_site_symmetry_3
_geom_torsion_site_symmetry_4
_geom_torsion_publ_flag
Co1 P1 N1 C2 -137.50(17) . . . . ?
Co1 P1 N1 C4 29.2(3) . . . . ?
Co1 P1 N2 C3 152.45(17) . . . . ?
Co1 P1 N2 C10 -29.1(3) . . . . ?
Co1 P3 C5 C4 -4.7(3) . . . . ?
Co1 P3 C5 C6 167.50(18) . . . . ?
Co1 P3 C19 C20 101.6(2) . . . . ?
Co1 P3 C19 C24 -71.1(2) . . . . ?
Co1 P3 C25 C26 145.5(2) . . . . ?
Co1 P3 C25 C30 -37.0(2) . . . . ?
Co1 P4 C11 C10 -50.7(2) . . . . ?
Co1 P4 C11 C12 128.5(2) . . . . ?
Co1 P4 C31 C32 -66.5(2) . . . . ?
Co1 P4 C31 C36 108.6(2) . . . . ?
Co1 P4 C37 C38 167.00(18) . . . . ?
Co1 P4 C37 C42 -14.1(3) . . . . ?
P1 N1 C2 C3 -3.7(3) . . . . ?
P1 N1 C4 C5 0.3(4) . . . . ?
P1 N1 C4 C9 179.9(2) . . . . ?
P1 N2 C3 C2 -28.2(3) . . . . ?
P1 N2 C10 C11 49.7(4) . . . . ?
P1 N2 C10 C15 -133.3(3) . . . . ?
P3 C5 C6 C7 -170.3(2) . . . . ?
P3 C19 C20 C21 -172.7(2) . . . . ?
P3 C19 C24 C23 174.1(2) . . . . ?
P3 C25 C26 C27 176.5(2) . . . . ?
P3 C25 C30 C29 -175.9(2) . . . . ?
P4 C11 C12 C13 -178.5(2) . . . . ?
P4 C31 C32 C33 177.6(2) . . . . ?
P4 C31 C36 C35 -175.8(2) . . . . ?
P4 C37 C38 C39 176.8(2) . . . . ?
P4 C37 C42 C41 -178.8(2) . . . . ?
N1 P1 N2 C3 23.5(2) . . . . ?
N1 P1 N2 C10 -158.1(2) . . . . ?
N1 C2 C3 N2 18.7(3) . . . . ?
N1 C4 C5 P3 -12.0(4) . . . . ?
N1 C4 C5 C6 175.8(3) . . . . ?
N1 C4 C9 C8 -177.5(3) . . . . ?
N2 P1 N1 C2 -10.6(2) . . . . ?
N2 P1 N1 C4 156.1(2) . . . . ?
N2 C10 C11 P4 -5.2(4) . . . . ?
N2 C10 C11 C12 175.6(3) . . . . ?
N2 C10 C15 C14 -176.5(3) . . . . ?
C1 P1 N1 C2 88.2(2) . . . . ?
C1 P1 N1 C4 -105.0(2) . . . . ?
C1 P1 N2 C3 -72.5(2) . . . . ?
C1 P1 N2 C10 105.9(2) . . . . ?
C2 N1 C4 C5 166.5(3) . . . . ?
C2 N1 C4 C9 -13.9(4) . . . . ?
C3 N2 C10 C11 -132.0(3) . . . . ?
C3 N2 C10 C15 45.0(4) . . . . ?
C4 N1 C2 C3 -171.7(2) . . . . ?
C4 C5 C6 C7 2.6(4) . . . . ?
C5 P3 C19 C20 -27.9(3) . . . . ?
C5 P3 C19 C24 159.4(2) . . . . ?
C5 P3 C25 C26 -85.6(3) . . . . ?
C5 P3 C25 C30 91.9(2) . . . . ?
C5 C4 C9 C8 2.1(4) . . . . ?
C5 C6 C7 C8 0.6(4) . . . . ?
C6 C7 C8 C9 -2.4(4) . . . . ?
C7 C8 C9 C4 1.1(5) . . . . ?
C9 C4 C5 P3 168.4(2) . . . . ?
C9 C4 C5 C6 -3.8(4) . . . . ?
C10 N2 C3 C2 153.4(3) . . . . ?
C10 C11 C12 C13 0.7(4) . . . . ?
C11 P4 C31 C32 58.2(2) . . . . ?
C11 P4 C31 C36 -126.7(2) . . . . ?
C11 P4 C37 C38 46.1(2) . . . . ?
C11 P4 C37 C42 -134.9(2) . . . . ?
C11 C10 C15 C14 0.4(5) . . . . ?
C11 C12 C13 C14 0.8(5) . . . . ?
C12 C13 C14 C15 -1.6(5) . . . . ?
C13 C14 C15 C10 1.0(5) . . . . ?
C15 C10 C11 P4 178.0(2) . . . . ?
C15 C10 C11 C12 -1.3(4) . . . . ?
C19 P3 C5 C4 122.9(2) . . . . ?
C19 P3 C5 C6 -64.9(2) . . . . ?
C19 P3 C25 C26 18.8(3) . . . . ?
C19 P3 C25 C30 -163.7(2) . . . . ?
C19 C20 C21 C22 -1.2(5) . . . . ?
C20 C19 C24 C23 1.2(4) . . . . ?
C20 C21 C22 C23 0.9(5) . . . . ?
C21 C22 C23 C24 0.4(5) . . . . ?
C22 C23 C24 C19 -1.4(5) . . . . ?
C24 C19 C20 C21 0.2(4) . . . . ?
C25 P3 C5 C4 -132.5(2) . . . . ?
C25 P3 C5 C6 39.7(2) . . . . ?
C25 P3 C19 C20 -130.9(2) . . . . ?
C25 P3 C19 C24 56.4(2) . . . . ?
C25 C26 C27 C28 -1.2(5) . . . . ?
C26 C25 C30 C29 1.8(4) . . . . ?
C26 C27 C28 C29 2.8(5) . . . . ?
C27 C28 C29 C30 -2.2(5) . . . . ?
C28 C29 C30 C25 -0.2(4) . . . . ?
C30 C25 C26 C27 -1.1(4) . . . . ?
C31 P4 C11 C10 180.0(2) . . . . ?
C31 P4 C11 C12 -0.8(3) . . . . ?
C31 P4 C37 C38 -59.6(2) . . . . ?
C31 P4 C37 C42 119.3(2) . . . . ?
C31 C32 C33 C34 -2.4(4) . . . . ?
C32 C31 C36 C35 -0.5(4) . . . . ?
C32 C33 C34 C35 0.7(4) . . . . ?
C33 C34 C35 C36 1.0(4) . . . . ?
C34 C35 C36 C31 -1.1(4) . . . . ?
C36 C31 C32 C33 2.3(4) . . . . ?
C37 P4 C11 C10 77.8(2) . . . . ?
C37 P4 C11 C12 -103.0(3) . . . . ?
C37 P4 C31 C32 158.2(2) . . . . ?
C37 P4 C31 C36 -26.6(3) . . . . ?
C37 C38 C39 C40 2.1(4) . . . . ?
C38 C37 C42 C41 0.2(4) . . . . ?
C38 C39 C40 C41 0.0(4) . . . . ?
C39 C40 C41 C42 -1.9(4) . . . . ?
C40 C41 C42 C37 1.9(4) . . . . ?
C42 C37 C38 C39 -2.2(4) . . . . ?
